data_4132183
loop_
_publ_author_name
'Moneypenny, 2nd, Timothy P'
'Yang, Anna'
'Walter, Nathan P.'
'Woods, Toby J.'
'Gray, Danielle L.'
'Zhang, Yang'
'Moore, Jeffrey S.'

_publ_contact_author
; 
Jeffrey S. Moore 
University of Illinois 
1327A Beckman Institute 
405 North Mathews Avenue 
Urbana, Illinois  61801 
USA 
;
_publ_section_title
;
 Product Distribution from Precursor Bite Angle Variation in Multitopic
 Alkyne Metathesis: Evidence for a Putative Kinetic Bottleneck.
;
_journal_issue 17
_journal_name_full 'Journal of the American Chemical Society'
_journal_page_first 5825
_journal_page_last 5833
_journal_paper_doi 10.1021/jacs.8b02184
_journal_volume 140
_journal_year 2018
_chemical_formula_moiety ' C39 H36 S3 '
_chemical_formula_sum 'C39 H36 S3'
_chemical_formula_weight 600.86
_space_group_crystal_system monoclinic
_space_group_IT_number 14
_space_group_name_Hall '-P 2yn'
_space_group_name_H-M_alt 'P 1 21/n 1'
_atom_sites_solution_hydrogens geom
_audit_creation_method SHELXL-2014/7
_audit_update_record
; 
? 
;
_cell_angle_alpha 90
_cell_angle_beta 103.8694(15)
_cell_angle_gamma 90
_cell_formula_units_Z 4
_cell_length_a 13.9615(6)
_cell_length_b 14.7481(6)
_cell_length_c 16.6133(7)
_cell_measurement_reflns_used 9713
_cell_measurement_temperature 100(2)
_cell_measurement_theta_max 28.31
_cell_measurement_theta_min 2.53
_cell_volume 3321.0(2)
_computing_cell_refinement 'SAINT V8.34A (Bruker, 2005)'
_computing_data_collection 'APEX2 V2014.9-0 (Bruker, 2014)'
_computing_data_reduction
; 
SAINT V8.34A, XPREP v2014/2, SADABS V2014/5, TWINABS V2012/1 
(Bruker, 2012 & 2014) 
;
_computing_molecular_graphics
; 
SHELXTL v2014-7 (Bruker, 2014), CrystalMaker v2.7.7 (CrystalMaker, 1994) 
;
_computing_publication_material 'XCIF V2014-2 (Bruker, 2014)'
_computing_structure_refinement 'SHELX-2014-7 (Sheldrick, 2015)'
_computing_structure_solution 'SHELX-2014-7 (Sheldrick, 2015)'
_diffrn_ambient_temperature 100(2)
_diffrn_measured_fraction_theta_full 0.999
_diffrn_measured_fraction_theta_max 0.999
_diffrn_measurement_device 'Bruker D8 Venture/Photon 100'
_diffrn_measurement_method 'profile data from \f and \w scans'
_diffrn_radiation_monochromator 'multilayer mirrors'
_diffrn_radiation_source 'microfocus sealed tube'
_diffrn_radiation_type MoK\a
_diffrn_radiation_wavelength 0.71073
_diffrn_radiation_wavelength_id dd58asa
_diffrn_reflns_av_R_equivalents 0.0339
_diffrn_reflns_av_unetI/netI 0.0155
_diffrn_reflns_Laue_measured_fraction_full 0.999
_diffrn_reflns_Laue_measured_fraction_max 0.999
_diffrn_reflns_limit_h_max 18
_diffrn_reflns_limit_h_min -18
_diffrn_reflns_limit_k_max 19
_diffrn_reflns_limit_k_min -19
_diffrn_reflns_limit_l_max 22
_diffrn_reflns_limit_l_min -22
_diffrn_reflns_number 93160
_diffrn_reflns_point_group_measured_fraction_full 0.999
_diffrn_reflns_point_group_measured_fraction_max 0.999
_diffrn_reflns_theta_full 25.242
_diffrn_reflns_theta_max 28.329
_diffrn_reflns_theta_min 2.202
_exptl_absorpt_coefficient_mu 0.249
_exptl_absorpt_correction_T_max 0.94943
_exptl_absorpt_correction_T_min 0.91564
_exptl_absorpt_correction_type integration
_exptl_absorpt_process_details 'SADABS V2014/5 (Bruker, 2014)'
_exptl_crystal_colour colourless
_exptl_crystal_density_diffrn 1.202
_exptl_crystal_density_method 'not measured'
_exptl_crystal_description prism
_exptl_crystal_F_000 1272
_exptl_crystal_id dd58asa
_exptl_crystal_preparation
; 
The data crystal was mounted using oil (Parantone-N, Exxon) to a 
0.3 mm cryo-loop (Hampton Research) with the (-4 -4 3) scattering 
planes roughly normal to the spindle axis. 
;
_exptl_crystal_size_max 0.483
_exptl_crystal_size_mid 0.421
_exptl_crystal_size_min 0.28
_refine_diff_density_max 0.325
_refine_diff_density_min -0.296
_refine_diff_density_rms 0.059
_refine_ls_extinction_coef 0.0232(7)
_refine_ls_extinction_expression Fc^*^=kFc[1+0.001xFc^2^\l^3^/sin(2\q)]^-1/4^
_refine_ls_extinction_method 'SHELXL-2014/7 (Sheldrick 2014'
_refine_ls_goodness_of_fit_ref 1.049
_refine_ls_hydrogen_treatment constr
_refine_ls_matrix_type full
_refine_ls_number_parameters 386
_refine_ls_number_reflns 8271
_refine_ls_number_restraints 0
_refine_ls_restrained_S_all 1.049
_refine_ls_R_factor_all 0.0400
_refine_ls_R_factor_gt 0.0346
_refine_ls_shift/su_max 0.000
_refine_ls_shift/su_mean 0.000
_refine_ls_structure_factor_coef Fsqd
_refine_ls_weighting_details 'w=1/[\s^2^(Fo^2^)+(0.0400P)^2^+1.6269P] where P=(Fo^2^+2Fc^2^)/3'
_refine_ls_weighting_scheme calc
_refine_ls_wR_factor_gt 0.0849
_refine_ls_wR_factor_ref 0.0891
_reflns_Friedel_coverage 0.000
_reflns_number_gt 7403
_reflns_number_total 8271
_reflns_threshold_expression 'I > 2\s(I)'
_cod_data_source_file ja8b02184_si_002.cif
_cod_data_source_block dd58asa
_cod_original_sg_symbol_H-M 'P 21/n'
_cod_database_code 4132183
_shelx_shelxl_version_number 2014/7
_shelx_space_group_comment
; 
The symmetry employed for this shelxl refinement is uniquely defined 
by the following loop, which should always be used as a source of 
symmetry information in preference to the above space-group names. 
They are only intended as comments. 
;
_shelx_estimated_absorpt_t_min 0.889
_shelx_estimated_absorpt_t_max 0.934

loop_
_space_group_symop_operation_xyz
'x, y, z'
'-x+1/2, y+1/2, -z+1/2'
'-x, -y, -z'
'x-1/2, -y-1/2, z-1/2'

loop_
_atom_site_label
_atom_site_type_symbol
_atom_site_fract_x
_atom_site_fract_y
_atom_site_fract_z
_atom_site_U_iso_or_equiv
_atom_site_adp_type
_atom_site_occupancy
_atom_site_site_symmetry_order
_atom_site_calc_flag
_atom_site_refinement_flags_posn
_atom_site_refinement_flags_adp
S1 S 0.49816(2) 0.18591(2) 0.04288(2) 0.02153(8) Uani 1 1 d . .
S2 S 0.28753(2) -0.00640(2) 0.22715(2) 0.02482(8) Uani 1 1 d . .
S3 S 0.63500(2) 0.16116(2) 0.38162(2) 0.02955(9) Uani 1 1 d . .
C1 C 0.48350(8) 0.14580(8) 0.14063(7) 0.0192(2) Uani 1 1 d . .
C2 C 0.40147(8) 0.09144(7) 0.14325(7) 0.0187(2) Uani 1 1 d . .
C3 C 0.39389(9) 0.05797(8) 0.22082(7) 0.0207(2) Uani 1 1 d . .
C4 C 0.46511(9) 0.07704(8) 0.29438(7) 0.0233(2) Uani 1 1 d . .
C5 C 0.54438(9) 0.13370(8) 0.28894(7) 0.0229(2) Uani 1 1 d . .
C6 C 0.55474(8) 0.16950(8) 0.21316(7) 0.0204(2) Uani 1 1 d . .
C7 C 0.43759(8) 0.29255(8) 0.03386(7) 0.0196(2) Uani 1 1 d . .
C8 C 0.37808(9) 0.32132(8) 0.08551(8) 0.0225(2) Uani 1 1 d . .
H8 H 0.3684 0.2831 0.1289 0.027 Uiso 1 1 calc R U
C9 C 0.33301(9) 0.40600(8) 0.07338(8) 0.0242(2) Uani 1 1 d . .
H9 H 0.2925 0.4251 0.1087 0.029 Uiso 1 1 calc R U
C10 C 0.34639(9) 0.46317(8) 0.01032(8) 0.0253(3) Uani 1 1 d . .
C11 C 0.40560(11) 0.43328(9) -0.04157(9) 0.0301(3) Uani 1 1 d . .
H11 H 0.4148 0.4712 -0.0853 0.036 Uiso 1 1 calc R U
C12 C 0.45094(10) 0.34913(9) -0.02986(8) 0.0272(3) Uani 1 1 d . .
H12 H 0.4912 0.3299 -0.0653 0.033 Uiso 1 1 calc R U
C13 C 0.30136(10) 0.55163(9) -0.00037(9) 0.0307(3) Uani 1 1 d . .
C14 C 0.26556(11) 0.62520(10) -0.00713(10) 0.0351(3) Uani 1 1 d . .
C15 C 0.22078(15) 0.71554(11) -0.01421(12) 0.0497(4) Uani 1 1 d . .
H15A H 0.1734 0.7213 -0.0680 0.074 Uiso 1 1 calc R U
H15B H 0.2724 0.7616 -0.0096 0.074 Uiso 1 1 calc R U
H15C H 0.1866 0.7242 0.0303 0.074 Uiso 1 1 calc R U
C16 C 0.32512(8) 0.06737(8) 0.06509(7) 0.0215(2) Uani 1 1 d . .
H16A H 0.3217 0.1161 0.0235 0.026 Uiso 1 1 calc R U
H16B H 0.2595 0.0622 0.0776 0.026 Uiso 1 1 calc R U
C17 C 0.35179(9) -0.02258(9) 0.02971(8) 0.0256(3) Uani 1 1 d . .
H17A H 0.2999 -0.0391 -0.0191 0.038 Uiso 1 1 calc R U
H17B H 0.3579 -0.0702 0.0718 0.038 Uiso 1 1 calc R U
H17C H 0.4146 -0.0160 0.0138 0.038 Uiso 1 1 calc R U
C18 C 0.21042(9) 0.07985(8) 0.25147(7) 0.0199(2) Uani 1 1 d . .
C19 C 0.11501(9) 0.05516(8) 0.25521(7) 0.0213(2) Uani 1 1 d . .
H19 H 0.0943 -0.0061 0.2460 0.026 Uiso 1 1 calc R U
C20 C 0.05064(9) 0.11946(8) 0.27228(7) 0.0227(2) Uani 1 1 d . .
H20 H -0.0140 0.1018 0.2749 0.027 Uiso 1 1 calc R U
C21 C 0.07940(9) 0.21025(8) 0.28579(7) 0.0222(2) Uani 1 1 d . .
C22 C 0.17519(9) 0.23388(8) 0.28307(8) 0.0257(3) Uani 1 1 d . .
H22 H 0.1962 0.2950 0.2929 0.031 Uiso 1 1 calc R U
C23 C 0.24041(9) 0.16984(8) 0.26631(8) 0.0253(3) Uani 1 1 d . .
H23 H 0.3055 0.1872 0.2649 0.030 Uiso 1 1 calc R U
C24 C 0.01161(9) 0.27850(9) 0.29948(8) 0.0249(2) Uani 1 1 d . .
C25 C -0.04400(10) 0.33649(9) 0.30874(9) 0.0278(3) Uani 1 1 d . .
C26 C -0.11369(11) 0.40738(10) 0.31863(10) 0.0372(3) Uani 1 1 d . .
H26A H -0.1735 0.4028 0.2737 0.056 Uiso 1 1 calc R U
H26B H -0.0834 0.4670 0.3167 0.056 Uiso 1 1 calc R U
H26C H -0.1308 0.3998 0.3721 0.056 Uiso 1 1 calc R U
C27 C 0.45673(12) 0.03648(10) 0.37582(8) 0.0346(3) Uani 1 1 d . .
H27A H 0.3863 0.0325 0.3772 0.042 Uiso 1 1 calc R U
H27B H 0.4906 0.0762 0.4220 0.042 Uiso 1 1 calc R U
C28 C 0.50310(15) -0.05845(11) 0.38719(10) 0.0473(4) Uani 1 1 d . .
H28A H 0.4946 -0.0848 0.4392 0.071 Uiso 1 1 calc R U
H28B H 0.5736 -0.0540 0.3890 0.071 Uiso 1 1 calc R U
H28C H 0.4707 -0.0972 0.3407 0.071 Uiso 1 1 calc R U
C29 C 0.56979(9) 0.24035(8) 0.42881(7) 0.0216(2) Uani 1 1 d . .
C30 C 0.60625(9) 0.25527(9) 0.51362(8) 0.0243(2) Uani 1 1 d . .
H30 H 0.6625 0.2228 0.5432 0.029 Uiso 1 1 calc R U
C31 C 0.56075(9) 0.31719(9) 0.55484(8) 0.0246(2) Uani 1 1 d . .
H31 H 0.5863 0.3269 0.6125 0.029 Uiso 1 1 calc R U
C32 C 0.47773(8) 0.36555(8) 0.51284(7) 0.0212(2) Uani 1 1 d . .
C33 C 0.44186(9) 0.35077(9) 0.42768(8) 0.0238(2) Uani 1 1 d . .
H33 H 0.3858 0.3835 0.3981 0.029 Uiso 1 1 calc R U
C34 C 0.48735(9) 0.28886(9) 0.38606(8) 0.0249(2) Uani 1 1 d . .
H34 H 0.4623 0.2794 0.3283 0.030 Uiso 1 1 calc R U
C35 C 0.43123(9) 0.42845(8) 0.55757(8) 0.0234(2) Uani 1 1 d . .
C36 C 0.39688(9) 0.47976(9) 0.59835(8) 0.0248(2) Uani 1 1 d . .
C37 C 0.35652(10) 0.54296(9) 0.64953(9) 0.0308(3) Uani 1 1 d . .
H37A H 0.3249 0.5938 0.6153 0.046 Uiso 1 1 calc R U
H37B H 0.4099 0.5658 0.6945 0.046 Uiso 1 1 calc R U
H37C H 0.3077 0.5116 0.6731 0.046 Uiso 1 1 calc R U
C38 C 0.64088(9) 0.23036(9) 0.20999(8) 0.0265(3) Uani 1 1 d . .
H38A H 0.6557 0.2699 0.2596 0.032 Uiso 1 1 calc R U
H38B H 0.6228 0.2697 0.1604 0.032 Uiso 1 1 calc R U
C39 C 0.73308(10) 0.17542(11) 0.20687(9) 0.0335(3) Uani 1 1 d . .
H39A H 0.7878 0.2169 0.2064 0.050 Uiso 1 1 calc R U
H39B H 0.7196 0.1382 0.1565 0.050 Uiso 1 1 calc R U
H39C H 0.7508 0.1360 0.2557 0.050 Uiso 1 1 calc R U

loop_
_atom_site_aniso_label
_atom_site_aniso_U_11
_atom_site_aniso_U_22
_atom_site_aniso_U_33
_atom_site_aniso_U_23
_atom_site_aniso_U_13
_atom_site_aniso_U_12
S1 0.02699(15) 0.01761(14) 0.02249(14) -0.00113(10) 0.01083(11) 0.00531(11)
S2 0.02891(16) 0.01628(14) 0.03257(17) -0.00492(11) 0.01385(13) -0.00220(11)
S3 0.02562(16) 0.03703(18) 0.02282(15) -0.01109(13) -0.00043(12) 0.00682(13)
C1 0.0225(5) 0.0164(5) 0.0196(5) -0.0024(4) 0.0070(4) 0.0040(4)
C2 0.0196(5) 0.0155(5) 0.0210(5) -0.0036(4) 0.0050(4) 0.0042(4)
C3 0.0228(5) 0.0174(5) 0.0232(6) -0.0045(4) 0.0081(4) 0.0003(4)
C4 0.0302(6) 0.0215(6) 0.0192(5) -0.0037(4) 0.0077(5) 0.0024(5)
C5 0.0241(5) 0.0238(6) 0.0196(5) -0.0068(4) 0.0031(4) 0.0027(5)
C6 0.0201(5) 0.0173(5) 0.0243(6) -0.0057(4) 0.0061(4) 0.0028(4)
C7 0.0204(5) 0.0158(5) 0.0222(5) -0.0041(4) 0.0043(4) 0.0011(4)
C8 0.0233(5) 0.0204(5) 0.0247(6) -0.0021(4) 0.0076(5) 0.0014(4)
C9 0.0225(5) 0.0222(6) 0.0281(6) -0.0065(5) 0.0064(5) 0.0027(4)
C10 0.0254(6) 0.0188(5) 0.0295(6) -0.0038(5) 0.0022(5) 0.0026(5)
C11 0.0398(7) 0.0219(6) 0.0304(7) 0.0033(5) 0.0121(6) 0.0050(5)
C12 0.0347(7) 0.0224(6) 0.0278(6) -0.0003(5) 0.0139(5) 0.0051(5)
C13 0.0338(7) 0.0237(6) 0.0338(7) -0.0019(5) 0.0067(5) 0.0049(5)
C14 0.0419(8) 0.0259(7) 0.0388(8) 0.0011(6) 0.0120(6) 0.0090(6)
C15 0.0696(12) 0.0284(8) 0.0542(10) 0.0060(7) 0.0213(9) 0.0221(8)
C16 0.0194(5) 0.0212(5) 0.0222(5) -0.0032(4) 0.0016(4) 0.0033(4)
C17 0.0260(6) 0.0234(6) 0.0249(6) -0.0083(5) 0.0012(5) 0.0026(5)
C18 0.0254(5) 0.0169(5) 0.0186(5) -0.0003(4) 0.0075(4) 0.0002(4)
C19 0.0269(6) 0.0172(5) 0.0204(5) 0.0008(4) 0.0065(4) -0.0033(4)
C20 0.0238(5) 0.0236(6) 0.0220(6) 0.0015(4) 0.0083(4) -0.0031(5)
C21 0.0262(6) 0.0210(6) 0.0205(5) 0.0005(4) 0.0080(4) 0.0013(4)
C22 0.0282(6) 0.0162(5) 0.0343(7) -0.0031(5) 0.0107(5) -0.0018(5)
C23 0.0248(6) 0.0194(6) 0.0342(7) -0.0029(5) 0.0118(5) -0.0032(5)
C24 0.0259(6) 0.0241(6) 0.0259(6) -0.0002(5) 0.0085(5) -0.0015(5)
C25 0.0259(6) 0.0273(6) 0.0316(6) -0.0017(5) 0.0094(5) -0.0009(5)
C26 0.0298(7) 0.0351(8) 0.0489(9) -0.0054(6) 0.0137(6) 0.0073(6)
C27 0.0519(9) 0.0340(7) 0.0191(6) -0.0036(5) 0.0108(6) -0.0074(6)
C28 0.0784(12) 0.0348(8) 0.0239(7) 0.0064(6) 0.0030(7) -0.0030(8)
C29 0.0217(5) 0.0220(6) 0.0208(5) -0.0048(4) 0.0047(4) -0.0030(4)
C30 0.0230(6) 0.0264(6) 0.0212(6) -0.0037(5) 0.0007(4) 0.0007(5)
C31 0.0253(6) 0.0275(6) 0.0196(5) -0.0056(5) 0.0029(4) -0.0022(5)
C32 0.0209(5) 0.0191(5) 0.0248(6) -0.0030(4) 0.0078(4) -0.0054(4)
C33 0.0222(5) 0.0244(6) 0.0237(6) -0.0010(5) 0.0030(4) -0.0010(5)
C34 0.0254(6) 0.0277(6) 0.0198(5) -0.0036(5) 0.0021(4) -0.0016(5)
C35 0.0207(5) 0.0227(6) 0.0261(6) -0.0017(5) 0.0046(5) -0.0039(4)
C36 0.0205(5) 0.0231(6) 0.0306(6) -0.0012(5) 0.0057(5) -0.0017(4)
C37 0.0267(6) 0.0259(6) 0.0421(8) -0.0064(6) 0.0129(6) 0.0010(5)
C38 0.0246(6) 0.0234(6) 0.0318(6) -0.0084(5) 0.0073(5) -0.0030(5)
C39 0.0229(6) 0.0403(8) 0.0386(7) -0.0080(6) 0.0101(5) -0.0002(5)

loop_
_atom_type_symbol
_atom_type_description
_atom_type_scat_dispersion_real
_atom_type_scat_dispersion_imag
_atom_type_scat_source
C C 0.0033 0.0016 'International Tables Vol C Tables 4.2.6.8 and 6.1.1.4'
H H 0.0000 0.0000 'International Tables Vol C Tables 4.2.6.8 and 6.1.1.4'
S S 0.1246 0.1234 'International Tables Vol C Tables 4.2.6.8 and 6.1.1.4'

loop_
_exptl_crystal_face_index_h
_exptl_crystal_face_index_k
_exptl_crystal_face_index_l
_exptl_crystal_face_perp_dist
2.00 0.00 -1.00 0.1310
-2.00 0.00 1.00 0.1590
1.00 0.00 1.00 0.1400
-1.00 0.00 -1.00 0.1340
-1.00 -2.00 0.00 0.1910
1.00 2.00 0.00 0.2090
3.00 -1.00 -1.00 0.1250
-1.00 -2.00 1.00 0.1560
-3.00 4.00 0.00 0.1920
-1.00 0.00 1.00 0.1830
1.00 0.00 -1.00 0.1570
0.00 -4.00 -1.00 0.2260
4.00 4.00 -3.00 0.2030
0.00 1.00 -4.00 0.1500

loop_
_geom_angle_atom_site_label_1
_geom_angle_atom_site_label_2
_geom_angle_atom_site_label_3
_geom_angle
C7 S1 C1 102.36(5)
C18 S2 C3 100.99(5)
C29 S3 C5 101.38(6)
C2 C1 C6 121.83(11)
C2 C1 S1 119.23(9)
C6 C1 S1 118.94(9)
C1 C2 C3 117.93(10)
C1 C2 C16 121.26(10)
C3 C2 C16 120.79(10)
C4 C3 C2 122.19(11)
C4 C3 S2 118.66(9)
C2 C3 S2 119.09(9)
C3 C4 C5 117.79(11)
C3 C4 C27 120.60(12)
C5 C4 C27 121.61(11)
C6 C5 C4 122.17(11)
C6 C5 S3 118.87(9)
C4 C5 S3 118.96(9)
C5 C6 C1 118.02(11)
C5 C6 C38 120.54(11)
C1 C6 C38 121.43(11)
C12 C7 C8 119.48(11)
C12 C7 S1 116.52(9)
C8 C7 S1 124.00(9)
C9 C8 C7 119.93(12)
C9 C8 H8 120.0
C7 C8 H8 120.0
C8 C9 C10 121.01(11)
C8 C9 H9 119.5
C10 C9 H9 119.5
C9 C10 C11 118.55(11)
C9 C10 C13 120.54(12)
C11 C10 C13 120.90(12)
C12 C11 C10 120.84(12)
C12 C11 H11 119.6
C10 C11 H11 119.6
C11 C12 C7 120.18(12)
C11 C12 H12 119.9
C7 C12 H12 119.9
C14 C13 C10 178.26(16)
C13 C14 C15 179.01(18)
C14 C15 H15A 109.5
C14 C15 H15B 109.5
H15A C15 H15B 109.5
C14 C15 H15C 109.5
H15A C15 H15C 109.5
H15B C15 H15C 109.5
C2 C16 C17 110.27(9)
C2 C16 H16A 109.6
C17 C16 H16A 109.6
C2 C16 H16B 109.6
C17 C16 H16B 109.6
H16A C16 H16B 108.1
C16 C17 H17A 109.5
C16 C17 H17B 109.5
H17A C17 H17B 109.5
C16 C17 H17C 109.5
H17A C17 H17C 109.5
H17B C17 H17C 109.5
C23 C18 C19 119.28(11)
C23 C18 S2 123.31(9)
C19 C18 S2 117.41(9)
C20 C19 C18 120.29(11)
C20 C19 H19 119.9
C18 C19 H19 119.9
C19 C20 C21 120.89(11)
C19 C20 H20 119.6
C21 C20 H20 119.6
C22 C21 C20 118.33(11)
C22 C21 C24 120.25(11)
C20 C21 C24 121.39(11)
C23 C22 C21 121.21(11)
C23 C22 H22 119.4
C21 C22 H22 119.4
C22 C23 C18 119.99(11)
C22 C23 H23 120.0
C18 C23 H23 120.0
C25 C24 C21 177.94(14)
C24 C25 C26 178.91(16)
C25 C26 H26A 109.5
C25 C26 H26B 109.5
H26A C26 H26B 109.5
C25 C26 H26C 109.5
H26A C26 H26C 109.5
H26B C26 H26C 109.5
C4 C27 C28 110.54(12)
C4 C27 H27A 109.5
C28 C27 H27A 109.5
C4 C27 H27B 109.5
C28 C27 H27B 109.5
H27A C27 H27B 108.1
C27 C28 H28A 109.5
C27 C28 H28B 109.5
H28A C28 H28B 109.5
C27 C28 H28C 109.5
H28A C28 H28C 109.5
H28B C28 H28C 109.5
C30 C29 C34 119.29(11)
C30 C29 S3 116.62(9)
C34 C29 S3 124.07(9)
C31 C30 C29 120.26(11)
C31 C30 H30 119.9
C29 C30 H30 119.9
C30 C31 C32 120.94(11)
C30 C31 H31 119.5
C32 C31 H31 119.5
C31 C32 C33 118.58(11)
C31 C32 C35 119.66(11)
C33 C32 C35 121.76(11)
C34 C33 C32 120.68(11)
C34 C33 H33 119.7
C32 C33 H33 119.7
C33 C34 C29 120.25(11)
C33 C34 H34 119.9
C29 C34 H34 119.9
C36 C35 C32 176.39(14)
C35 C36 C37 178.91(14)
C36 C37 H37A 109.5
C36 C37 H37B 109.5
H37A C37 H37B 109.5
C36 C37 H37C 109.5
H37A C37 H37C 109.5
H37B C37 H37C 109.5
C6 C38 C39 111.65(11)
C6 C38 H38A 109.3
C39 C38 H38A 109.3
C6 C38 H38B 109.3
C39 C38 H38B 109.3
H38A C38 H38B 108.0
C38 C39 H39A 109.5
C38 C39 H39B 109.5
H39A C39 H39B 109.5
C38 C39 H39C 109.5
H39A C39 H39C 109.5
H39B C39 H39C 109.5

loop_
_geom_bond_atom_site_label_1
_geom_bond_atom_site_label_2
_geom_bond_distance
S1 C7 1.7750(12)
S1 C1 1.7856(12)
S2 C18 1.7745(12)
S2 C3 1.7867(12)
S3 C29 1.7747(12)
S3 C5 1.7892(12)
C1 C2 1.4071(16)
C1 C6 1.4102(16)
C2 C3 1.4076(16)
C2 C16 1.5116(16)
C3 C4 1.4066(17)
C4 C5 1.4069(18)
C4 C27 1.5093(18)
C5 C6 1.4043(17)
C6 C38 1.5117(17)
C7 C12 1.3951(17)
C7 C8 1.3959(16)
C8 C9 1.3912(17)
C8 H8 0.9500
C9 C10 1.3917(19)
C9 H9 0.9500
C10 C11 1.4009(18)
C10 C13 1.4407(17)
C11 C12 1.3854(18)
C11 H11 0.9500
C12 H12 0.9500
C13 C14 1.1885(19)
C14 C15 1.4645(19)
C15 H15A 0.9800
C15 H15B 0.9800
C15 H15C 0.9800
C16 C17 1.5327(16)
C16 H16A 0.9900
C16 H16B 0.9900
C17 H17A 0.9800
C17 H17B 0.9800
C17 H17C 0.9800
C18 C23 1.3957(16)
C18 C19 1.3967(16)
C19 C20 1.3819(17)
C19 H19 0.9500
C20 C21 1.4005(17)
C20 H20 0.9500
C21 C22 1.3932(17)
C21 C24 1.4366(17)
C22 C23 1.3858(17)
C22 H22 0.9500
C23 H23 0.9500
C24 C25 1.1896(19)
C25 C26 1.4640(18)
C26 H26A 0.9800
C26 H26B 0.9800
C26 H26C 0.9800
C27 C28 1.535(2)
C27 H27A 0.9900
C27 H27B 0.9900
C28 H28A 0.9800
C28 H28B 0.9800
C28 H28C 0.9800
C29 C30 1.3960(16)
C29 C34 1.3962(17)
C30 C31 1.3837(17)
C30 H30 0.9500
C31 C32 1.3969(17)
C31 H31 0.9500
C32 C33 1.4001(17)
C32 C35 1.4373(17)
C33 C34 1.3877(18)
C33 H33 0.9500
C34 H34 0.9500
C35 C36 1.1904(18)
C36 C37 1.4626(18)
C37 H37A 0.9800
C37 H37B 0.9800
C37 H37C 0.9800
C38 C39 1.5324(18)
C38 H38A 0.9900
C38 H38B 0.9900
C39 H39A 0.9800
C39 H39B 0.9800
C39 H39C 0.9800

loop_
_geom_torsion_atom_site_label_1
_geom_torsion_atom_site_label_2
_geom_torsion_atom_site_label_3
_geom_torsion_atom_site_label_4
_geom_torsion
C7 S1 C1 C2 91.89(10)
C7 S1 C1 C6 -88.20(10)
C6 C1 C2 C3 -2.30(16)
S1 C1 C2 C3 177.61(8)
C6 C1 C2 C16 179.36(10)
S1 C1 C2 C16 -0.73(14)
C1 C2 C3 C4 -0.14(17)
C16 C2 C3 C4 178.21(10)
C1 C2 C3 S2 176.82(8)
C16 C2 C3 S2 -4.83(15)
C18 S2 C3 C4 83.91(10)
C18 S2 C3 C2 -93.16(10)
C2 C3 C4 C5 1.83(17)
S2 C3 C4 C5 -175.14(9)
C2 C3 C4 C27 -177.26(11)
S2 C3 C4 C27 5.77(16)
C3 C4 C5 C6 -1.18(18)
C27 C4 C5 C6 177.90(12)
C3 C4 C5 S3 178.78(9)
C27 C4 C5 S3 -2.14(17)
C29 S3 C5 C6 105.36(10)
C29 S3 C5 C4 -74.60(11)
C4 C5 C6 C1 -1.12(17)
S3 C5 C6 C1 178.92(8)
C4 C5 C6 C38 179.83(11)
S3 C5 C6 C38 -0.13(15)
C2 C1 C6 C5 2.91(16)
S1 C1 C6 C5 -177.00(9)
C2 C1 C6 C38 -178.04(10)
S1 C1 C6 C38 2.05(15)
C1 S1 C7 C12 168.98(10)
C1 S1 C7 C8 -11.67(12)
C12 C7 C8 C9 -0.25(18)
S1 C7 C8 C9 -179.58(9)
C7 C8 C9 C10 -0.15(18)
C8 C9 C10 C11 0.67(19)
C8 C9 C10 C13 -178.44(12)
C9 C10 C11 C12 -0.8(2)
C13 C10 C11 C12 178.31(13)
C10 C11 C12 C7 0.4(2)
C8 C7 C12 C11 0.13(19)
S1 C7 C12 C11 179.51(11)
C1 C2 C16 C17 91.94(13)
C3 C2 C16 C17 -86.35(13)
C3 S2 C18 C23 -4.42(12)
C3 S2 C18 C19 175.23(9)
C23 C18 C19 C20 0.90(18)
S2 C18 C19 C20 -178.76(9)
C18 C19 C20 C21 0.24(18)
C19 C20 C21 C22 -1.13(18)
C19 C20 C21 C24 176.85(11)
C20 C21 C22 C23 0.88(19)
C24 C21 C22 C23 -177.12(12)
C21 C22 C23 C18 0.2(2)
C19 C18 C23 C22 -1.14(19)
S2 C18 C23 C22 178.50(10)
C3 C4 C27 C28 85.41(16)
C5 C4 C27 C28 -93.65(15)
C5 S3 C29 C30 160.73(10)
C5 S3 C29 C34 -20.85(12)
C34 C29 C30 C31 0.32(19)
S3 C29 C30 C31 178.83(10)
C29 C30 C31 C32 0.21(19)
C30 C31 C32 C33 -0.63(18)
C30 C31 C32 C35 179.11(12)
C31 C32 C33 C34 0.52(18)
C35 C32 C33 C34 -179.21(12)
C32 C33 C34 C29 0.01(19)
C30 C29 C34 C33 -0.43(19)
S3 C29 C34 C33 -178.81(10)
C5 C6 C38 C39 83.68(14)
C1 C6 C38 C39 -95.34(14)
